data_1548097
loop_
_publ_author_name
'Rashchenko, Sergey V.'
'Seryotkin, Yurii V.'
'Bakakin, Vladimir V.'

_publ_section_title
;
 An X-ray single crystal study of alkaline cations influence on laumontite
 hydration ability: I. Humidity-induced hydration of Na,K-rich laumontite
;
_journal_name_full 'Microporous and Mesoporous Materials'
_journal_page_first 93
_journal_paper_doi 10.1016/j.micromeso.2011.11.009
_journal_volume 151
_journal_year 2012
_chemical_formula_sum 'Al7.93 Ca2.73 H26.26 K1.03 Na1.44 O61.13 Si16.07'
_chemical_formula_weight 1852.70
_chemical_name_systematic
;
 ?
;
_space_group_IT_number 12
_symmetry_space_group_name_Hall '-C 2y'
_symmetry_space_group_name_H-M 'C 1 2/m 1'
_atom_sites_solution_hydrogens geom
_atom_sites_solution_primary direct
_atom_sites_solution_secondary difmap
_audit_creation_method SHELXL-97
_cell_angle_alpha 90.00
_cell_angle_beta 110.735(3)
_cell_angle_gamma 90.00
_cell_formula_units_Z 1
_cell_length_a 14.7157(3)
_cell_length_b 13.1951(2)
_cell_length_c 7.53452(17)
_cell_measurement_temperature 293(2)
_cell_volume 1368.25(5)
_computing_structure_refinement 'SHELXL-97 (Sheldrick, 1997)'
_diffrn_ambient_environment 'relative humidity 70%'
_diffrn_ambient_temperature 293(2)
_diffrn_measured_fraction_theta_full 0.985
_diffrn_measured_fraction_theta_max 0.985
_diffrn_radiation_monochromator graphite
_diffrn_radiation_source 'fine-focus sealed tube'
_diffrn_radiation_type MoK\a
_diffrn_radiation_wavelength 0.71073
_diffrn_reflns_av_R_equivalents 0.0308
_diffrn_reflns_av_sigmaI/netI 0.0209
_diffrn_reflns_limit_h_max 24
_diffrn_reflns_limit_h_min -24
_diffrn_reflns_limit_k_max 22
_diffrn_reflns_limit_k_min -22
_diffrn_reflns_limit_l_max 12
_diffrn_reflns_limit_l_min -12
_diffrn_reflns_number 23926
_diffrn_reflns_theta_full 37.05
_diffrn_reflns_theta_max 37.05
_diffrn_reflns_theta_min 3.15
_exptl_absorpt_coefficient_mu 0.991
_exptl_crystal_density_diffrn 2.248
_exptl_crystal_density_method 'not measured'
_exptl_crystal_F_000 933
_exptl_crystal_size_max 0.23
_exptl_crystal_size_mid 0.05
_exptl_crystal_size_min 0.03
_refine_diff_density_max 0.811
_refine_diff_density_min -0.679
_refine_diff_density_rms 0.094
_refine_ls_extinction_method none
_refine_ls_goodness_of_fit_ref 1.060
_refine_ls_hydrogen_treatment mixed
_refine_ls_matrix_type full
_refine_ls_number_parameters 128
_refine_ls_number_reflns 3566
_refine_ls_number_restraints 0
_refine_ls_restrained_S_all 1.060
_refine_ls_R_factor_all 0.0415
_refine_ls_R_factor_gt 0.0299
_refine_ls_shift/su_max 0.001
_refine_ls_shift/su_mean 0.000
_refine_ls_structure_factor_coef Fsqd
_refine_ls_weighting_details 'calc w=1/[\s^2^(Fo^2^)+(0.0496P)^2^+0.6481P] where P=(Fo^2^+2Fc^2^)/3'
_refine_ls_weighting_scheme calc
_refine_ls_wR_factor_gt 0.0814
_refine_ls_wR_factor_ref 0.0851
_reflns_number_gt 2951
_reflns_number_total 3566
_reflns_threshold_expression >2sigma(I)
_cod_data_source_file lau_georg_2.cif
_cod_data_source_block shelxl
_cod_depositor_comments 'Data collection conditions added'
_cod_database_code 1548097

loop_
_symmetry_equiv_pos_as_xyz
'x, y, z'
'-x, y, -z'
'x+1/2, y+1/2, z'
'-x+1/2, y+1/2, -z'
'-x, -y, -z'
'x, -y, z'
'-x+1/2, -y+1/2, -z'
'x+1/2, -y+1/2, z'

loop_
_atom_site_label
_atom_site_type_symbol
_atom_site_fract_x
_atom_site_fract_y
_atom_site_fract_z
_atom_site_U_iso_or_equiv
_atom_site_adp_type
_atom_site_occupancy
_atom_site_symmetry_multiplicity
_atom_site_calc_flag
_atom_site_refinement_flags
_atom_site_disorder_assembly
_atom_site_disorder_group
Ca1 Ca 0.23510(3) 0.5000 0.76108(5) 0.01652(7) Uani 0.68 2 d SP . .
Na1 Na 0.23510(3) 0.5000 0.76108(5) 0.01652(7) Uani 0.32 2 d SP . .
K2 K 0.5000 0.17908(12) 0.5000 0.0317(3) Uani 0.26 2 d SP . .
Na2 Na 0.5000 0.17908(12) 0.5000 0.0317(3) Uani 0.04 2 d SP . .
Si1 Si 0.237634(19) 0.11700(2) 0.65041(4) 0.00956(5) Uani 1 1 d . . .
Si2 Si 0.57808(2) 0.38406(2) 0.82105(4) 0.01041(5) Uani 1 1 d . . .
Si3 Si 0.36880(2) 0.30839(2) 0.76734(4) 0.01076(6) Uani 0.01 1 d P . .
Al3 Al 0.36880(2) 0.30839(2) 0.76734(4) 0.01076(6) Uani 0.99 1 d P . .
O1 O 0.26207(8) 0.0000 0.72029(16) 0.0157(2) Uani 1 2 d S . .
O2 O 0.28684(6) 0.37545(6) 0.57564(10) 0.01484(14) Uani 1 1 d . . .
O3 O 0.35698(6) 0.37963(6) 0.95489(11) 0.01582(14) Uani 1 1 d . . .
O4 O 0.64375(6) 0.34627(6) 0.69924(12) 0.01699(14) Uani 1 1 d . . .
O5 O 0.33107(6) 0.18355(6) 0.76805(11) 0.01607(14) Uani 1 1 d . . .
O6 O 0.54370(8) 0.5000 0.76338(16) 0.0167(2) Uani 1 2 d S . .
O7 O 0.48672(6) 0.30929(6) 0.76977(12) 0.01616(14) Uani 1 1 d . . .
Ow1 H2O 0.13043(15) 0.39112(19) 0.8491(3) 0.0780(8) Uani 0.826(4) 1 d P . .
Ow2 H2O 0.09158(16) 0.5000 0.4726(3) 0.0404(7) Uani 0.706(6) 2 d SP . .
Ow3 H2O 0.0000 0.4511(6) 0.0000 0.091(3) Uani 0.434(7) 2 d SP . .
Ow4 H2O 0.0381(8) 0.3426(9) 0.538(2) 0.106(6) Uiso 0.212(6) 1 d P . .
Ow5 H2O 0.037(3) 0.5000 0.267(6) 0.073(15) Uiso 0.065(8) 2 d SP . .

loop_
_atom_site_aniso_label
_atom_site_aniso_U_11
_atom_site_aniso_U_22
_atom_site_aniso_U_33
_atom_site_aniso_U_23
_atom_site_aniso_U_13
_atom_site_aniso_U_12
Ca1 0.02022(15) 0.01406(14) 0.01695(14) 0.000 0.00862(12) 0.000
Na1 0.02022(15) 0.01406(14) 0.01695(14) 0.000 0.00862(12) 0.000
K2 0.0495(10) 0.0194(6) 0.0227(6) 0.000 0.0083(6) 0.000
Na2 0.0495(10) 0.0194(6) 0.0227(6) 0.000 0.0083(6) 0.000
Si1 0.01204(10) 0.00760(10) 0.00952(10) 0.00012(8) 0.00440(8) -0.00038(8)
Si2 0.01222(11) 0.00959(11) 0.01021(10) 0.00015(8) 0.00494(8) -0.00119(8)
Si3 0.01291(12) 0.00901(12) 0.01019(11) -0.00029(9) 0.00389(9) -0.00161(9)
Al3 0.01291(12) 0.00901(12) 0.01019(11) -0.00029(9) 0.00389(9) -0.00161(9)
O1 0.0225(5) 0.0075(4) 0.0138(4) 0.000 0.0024(4) 0.000
O2 0.0193(3) 0.0157(3) 0.0097(3) 0.0017(2) 0.0053(2) 0.0029(3)
O3 0.0190(3) 0.0163(3) 0.0106(3) -0.0024(2) 0.0034(2) 0.0019(3)
O4 0.0179(3) 0.0178(3) 0.0197(3) -0.0030(3) 0.0121(3) -0.0027(3)
O5 0.0166(3) 0.0112(3) 0.0176(3) 0.0005(2) 0.0026(3) -0.0040(2)
O6 0.0196(5) 0.0104(4) 0.0166(4) 0.000 0.0021(4) 0.000
O7 0.0149(3) 0.0150(3) 0.0205(3) -0.0020(3) 0.0086(3) -0.0048(3)
Ow1 0.0601(11) 0.1161(18) 0.0439(10) 0.0308(10) 0.0014(8) -0.0527(11)
Ow2 0.0277(11) 0.0636(18) 0.0294(11) 0.000 0.0094(8) 0.000
Ow3 0.067(4) 0.122(7) 0.085(5) 0.000 0.028(3) 0.000

loop_
_atom_type_symbol
_atom_type_description
_atom_type_scat_dispersion_real
_atom_type_scat_dispersion_imag
_atom_type_scat_source
O O 0.0106 0.0060 'International Tables Vol C Tables 4.2.6.8 and 6.1.1.4'
Si Si 0.0817 0.0704 'International Tables Vol C Tables 4.2.6.8 and 6.1.1.4'
Al Al 0.0645 0.0514 'International Tables Vol C Tables 4.2.6.8 and 6.1.1.4'
Ca Ca 0.2262 0.3064 'International Tables Vol C Tables 4.2.6.8 and 6.1.1.4'
Na Na 0.0362 0.0249 'International Tables Vol C Tables 4.2.6.8 and 6.1.1.4'
K K 0.2009 0.2494 'International Tables Vol C Tables 4.2.6.8 and 6.1.1.4'
Ow H2O 0.0106 0.0060 'International Tables Vol C Tables 4.2.6.8 and 6.1.1.4'

loop_
_geom_angle_atom_site_label_1
_geom_angle_atom_site_label_2
_geom_angle_atom_site_label_3
_geom_angle
_geom_angle_site_symmetry_1
_geom_angle_site_symmetry_3
Ow1 Ca1 Ow1 74.77(14) 6_565 .
Ow1 Ca1 Ow2 78.77(7) 6_565 .
Ow1 Ca1 Ow2 78.77(7) . .
Ow1 Ca1 O2 158.89(5) 6_565 .
Ow1 Ca1 O2 96.73(7) . .
Ow2 Ca1 O2 80.63(5) . .
Ow1 Ca1 O2 96.73(7) 6_565 6_565
Ow1 Ca1 O2 158.89(5) . 6_565
Ow2 Ca1 O2 80.63(5) . 6_565
O2 Ca1 O2 84.40(4) . 6_565
Ow1 Ca1 O3 81.45(6) 6_565 6_565
Ow1 Ca1 O3 129.62(6) . 6_565
Ow2 Ca1 O3 138.70(2) . 6_565
O2 Ca1 O3 117.72(3) . 6_565
O2 Ca1 O3 66.13(3) 6_565 6_565
Ow1 Ca1 O3 129.62(6) 6_565 .
Ow1 Ca1 O3 81.45(6) . .
Ow2 Ca1 O3 138.70(2) . .
O2 Ca1 O3 66.13(3) . .
O2 Ca1 O3 117.72(3) 6_565 .
O3 Ca1 O3 80.71(4) 6_565 .
Ow1 Ca1 Al3 88.51(7) 6_565 6_565
Ow1 Ca1 Al3 159.27(7) . 6_565
Ow2 Ca1 Al3 110.37(3) . 6_565
O2 Ca1 Al3 103.04(2) . 6_565
O2 Ca1 Al3 33.074(19) 6_565 6_565
O3 Ca1 Al3 33.056(19) 6_565 6_565
O3 Ca1 Al3 100.78(2) . 6_565
Ow1 Ca1 Si3 88.51(7) 6_565 6_565
Ow1 Ca1 Si3 159.27(7) . 6_565
Ow2 Ca1 Si3 110.37(3) . 6_565
O2 Ca1 Si3 103.04(2) . 6_565
O2 Ca1 Si3 33.074(19) 6_565 6_565
O3 Ca1 Si3 33.056(19) 6_565 6_565
O3 Ca1 Si3 100.78(2) . 6_565
Al3 Ca1 Si3 0.000(13) 6_565 6_565
Ow1 Ca1 Si3 159.27(7) 6_565 .
Ow1 Ca1 Si3 88.51(7) . .
Ow2 Ca1 Si3 110.37(3) . .
O2 Ca1 Si3 33.074(18) . .
O2 Ca1 Si3 103.04(2) 6_565 .
O3 Ca1 Si3 100.78(2) 6_565 .
O3 Ca1 Si3 33.056(19) . .
Al3 Ca1 Si3 104.681(16) 6_565 .
Si3 Ca1 Si3 104.681(16) 6_565 .
Ow1 Ca1 Ow4 89.1(2) 6_565 .
Ow1 Ca1 Ow4 42.1(3) . .
Ow2 Ca1 Ow4 42.1(2) . .
O2 Ca1 Ow4 72.4(2) . .
O2 Ca1 Ow4 120.0(3) 6_565 .
O3 Ca1 Ow4 169.4(3) 6_565 .
O3 Ca1 Ow4 102.1(2) . .
Al3 Ca1 Ow4 152.1(2) 6_565 .
Si3 Ca1 Ow4 152.1(2) 6_565 .
Si3 Ca1 Ow4 86.5(2) . .
Ow4 K2 Ow4 123(2) 7_556 8
Ow4 K2 O7 110.9(14) 7_556 .
Ow4 K2 O7 104.0(14) 8 .
Ow4 K2 O7 104.0(14) 7_556 2_656
Ow4 K2 O7 110.9(14) 8 2_656
O7 K2 O7 101.68(6) . 2_656
Ow4 K2 Ow2 40.2(13) 7_556 7_556
Ow4 K2 Ow2 87.4(12) 8 7_556
O7 K2 Ow2 108.55(5) . 7_556
O7 K2 Ow2 139.60(6) 2_656 7_556
Ow4 K2 Ow2 87.4(12) 7_556 3_545
Ow4 K2 Ow2 40.2(13) 8 3_545
O7 K2 Ow2 139.60(6) . 3_545
O7 K2 Ow2 108.55(5) 2_656 3_545
Ow2 K2 Ow2 62.50(9) 7_556 3_545
Ow4 K2 Ow1 35.4(15) 7_556 7_556
Ow4 K2 Ow1 120.2(14) 8 7_556
O7 K2 Ow1 134.58(6) . 7_556
O7 K2 Ow1 73.42(4) 2_656 7_556
Ow2 K2 Ow1 66.32(7) 7_556 7_556
Ow2 K2 Ow1 80.66(8) 3_545 7_556
Ow4 K2 Ow1 120.2(14) 7_556 8
Ow4 K2 Ow1 35.4(15) 8 8
O7 K2 Ow1 73.42(4) . 8
O7 K2 Ow1 134.58(6) 2_656 8
Ow2 K2 Ow1 80.66(8) 7_556 8
Ow2 K2 Ow1 66.32(7) 3_545 8
Ow1 K2 Ow1 141.48(12) 7_556 8
Ow4 K2 O4 160.1(13) 7_556 .
Ow4 K2 O4 75.1(12) 8 .
O7 K2 O4 52.97(3) . .
O7 K2 O4 72.00(4) 2_656 .
Ow2 K2 O4 148.33(5) 7_556 .
Ow2 K2 O4 112.50(5) 3_545 .
Ow1 K2 O4 145.35(6) 7_556 .
Ow1 K2 O4 69.72(6) 8 .
Ow4 K2 O4 75.1(12) 7_556 2_656
Ow4 K2 O4 160.1(13) 8 2_656
O7 K2 O4 72.00(4) . 2_656
O7 K2 O4 52.97(3) 2_656 2_656
Ow2 K2 O4 112.50(5) 7_556 2_656
Ow2 K2 O4 148.33(5) 3_545 2_656
Ow1 K2 O4 69.72(6) 7_556 2_656
Ow1 K2 O4 145.35(6) 8 2_656
O4 K2 O4 87.62(5) . 2_656
Ow4 K2 Ow5 71.9(15) 7_556 3_545
Ow4 K2 Ow5 65.8(16) 8 3_545
O7 K2 Ow5 167.5(7) . 3_545
O7 K2 Ow5 89.1(6) 2_656 3_545
Ow2 K2 Ow5 65.2(6) 7_556 3_545
Ow2 K2 Ow5 28.2(7) 3_545 3_545
Ow1 K2 Ow5 54.5(8) 7_556 3_545
Ow1 K2 Ow5 94.5(7) 8 3_545
O4 K2 Ow5 126.6(7) . 3_545
O4 K2 Ow5 120.1(7) 2_656 3_545
Ow4 K2 Ow5 65.8(16) 7_556 7_556
Ow4 K2 Ow5 71.9(15) 8 7_556
O7 K2 Ow5 89.1(6) . 7_556
O7 K2 Ow5 167.5(7) 2_656 7_556
Ow2 K2 Ow5 28.2(7) 7_556 7_556
Ow2 K2 Ow5 65.2(6) 3_545 7_556
Ow1 K2 Ow5 94.5(8) 7_556 7_556
Ow1 K2 Ow5 54.5(8) 8 7_556
O4 K2 Ow5 120.1(7) . 7_556
O4 K2 Ow5 126.6(7) 2_656 7_556
Ow5 K2 Ow5 81.0(13) 3_545 7_556
O5 Si1 O2 112.07(4) . 7_556
O5 Si1 O4 110.01(5) . 8_455
O2 Si1 O4 109.31(4) 7_556 8_455
O5 Si1 O1 106.95(5) . .
O2 Si1 O1 109.91(5) 7_556 .
O4 Si1 O1 108.51(5) 8_455 .
O5 Si1 Ca1 111.94(3) . 7_556
O2 Si1 Ca1 34.06(3) 7_556 7_556
O4 Si1 Ca1 133.15(3) 8_455 7_556
O1 Si1 Ca1 78.08(4) . 7_556
O7 Si2 O3 111.37(4) . 2_657
O7 Si2 O6 111.17(5) . .
O3 Si2 O6 109.04(5) 2_657 .
O7 Si2 O4 106.88(4) . .
O3 Si2 O4 109.10(4) 2_657 .
O6 Si2 O4 109.20(6) . .
O7 Si2 K2 47.32(3) . .
O3 Si2 K2 127.86(4) 2_657 .
O6 Si2 K2 122.89(4) . .
O4 Si2 K2 59.64(3) . .
O7 Si3 O5 109.08(4) . .
O7 Si3 O3 111.89(4) . .
O5 Si3 O3 112.45(4) . .
O7 Si3 O2 113.54(4) . .
O5 Si3 O2 110.63(4) . .
O3 Si3 O2 99.04(4) . .
O7 Si3 Ca1 127.26(3) . .
O5 Si3 Ca1 123.66(3) . .
O3 Si3 Ca1 49.62(3) . .
O2 Si3 Ca1 49.42(3) . .
O7 Si3 K2 44.56(3) . .
O5 Si3 K2 77.98(4) . .
O3 Si3 K2 155.82(3) . .
O2 Si3 K2 97.14(3) . .
Ca1 Si3 K2 143.28(2) . .
Si1 O1 Si1 142.64(7) 6 .
Si1 O2 Si3 136.87(5) 7_556 .
Si1 O2 Ca1 124.25(4) 7_556 .
Si3 O2 Ca1 97.50(3) . .
Si2 O3 Si3 131.90(5) 2_657 .
Si2 O3 Ca1 129.36(4) 2_657 .
Si3 O3 Ca1 97.32(4) . .
Si1 O4 Si2 139.30(6) 8 .
Si1 O4 K2 126.88(4) 8 .
Si2 O4 K2 92.99(3) . .
Si1 O5 Si3 136.67(5) . .
Si2 O6 Si2 141.28(8) 6_565 .
Si2 O7 Si3 139.53(5) . .
Si2 O7 K2 107.05(4) . .
Si3 O7 K2 108.97(4) . .
Ow4 Ow1 Ca1 95.2(4) . .
Ow4 Ow1 Ow3 104.8(3) . 1_556
Ca1 Ow1 Ow3 125.17(19) . 1_556
Ow4 Ow1 Ow5 71.5(9) . 5_566
Ca1 Ow1 Ow5 101.3(6) . 5_566
Ow3 Ow1 Ow5 43.4(9) 1_556 5_566
Ow4 Ow1 K2 8.6(3) . 7_556
Ca1 Ow1 K2 103.58(7) . 7_556
Ow3 Ow1 K2 98.07(8) 1_556 7_556
Ow5 Ow1 K2 68.4(8) 5_566 7_556
Ow4 Ow1 Na2 8.6(3) . 7_556
Ca1 Ow1 Na2 103.58(7) . 7_556
Ow3 Ow1 Na2 98.07(8) 1_556 7_556
Ow5 Ow1 Na2 68.4(8) 5_566 7_556
K2 Ow1 Na2 0.00(6) 7_556 7_556
Ow4 Ow1 Ow1 105.9(3) . 6_565
Ca1 Ow1 Ow1 52.62(7) . 6_565
Ow3 Ow1 Ow1 72.79(16) 1_556 6_565
Ow5 Ow1 Ow1 58.1(5) 5_566 6_565
K2 Ow1 Ow1 109.26(6) 7_556 6_565
Na2 Ow1 Ow1 109.26(6) 7_556 6_565
Ow4 Ow1 Ow2 49.3(3) . .
Ca1 Ow1 Ow2 51.63(5) . .
Ow3 Ow1 Ow2 109.27(13) 1_556 .
Ow5 Ow1 Ow2 66.5(9) 5_566 .
K2 Ow1 Ow2 56.15(5) 7_556 .
Na2 Ow1 Ow2 56.15(5) 7_556 .
Ow1 Ow1 Ow2 61.88(6) 6_565 .
Ow4 Ow1 Ow4 14.5(6) . 2_556
Ca1 Ow1 Ow4 103.9(3) . 2_556
Ow3 Ow1 Ow4 90.4(3) 1_556 2_556
Ow5 Ow1 Ow4 58.9(8) 5_566 2_556
K2 Ow1 Ow4 9.5(2) 7_556 2_556
Na2 Ow1 Ow4 9.5(2) 7_556 2_556
Ow1 Ow1 Ow4 101.7(2) 6_565 2_556
Ow2 Ow1 Ow4 53.7(3) . 2_556
Ow4 Ow1 Ow3 108.4(3) . 5_566
Ca1 Ow1 Ow3 103.27(13) . 5_566
Ow3 Ow1 Ow3 22.0(3) 1_556 5_566
Ow5 Ow1 Ow3 37.2(9) 5_566 5_566
K2 Ow1 Ow3 104.07(7) 7_556 5_566
Na2 Ow1 Ow3 104.07(7) 7_556 5_566
Ow1 Ow1 Ow3 50.81(10) 6_565 5_566
Ow2 Ow1 Ow3 94.77(10) . 5_566
Ow4 Ow1 Ow3 94.8(3) 2_556 5_566
Ow5 Ow2 Ow4 97.2(8) . .
Ow5 Ow2 Ow4 97.2(8) . 6_565
Ow4 Ow2 Ow4 125.6(7) . 6_565
Ow5 Ow2 Ca1 156.3(17) . .
Ow4 Ow2 Ca1 93.5(3) . .
Ow4 Ow2 Ca1 93.5(3) 6_565 .
Ow5 Ow2 Na2 89.0(9) . 7_556
Ow4 Ow2 Na2 9.6(3) . 7_556
Ow4 Ow2 Na2 122.3(3) 6_565 7_556
Ca1 Ow2 Na2 103.00(6) . 7_556
Ow5 Ow2 K2 89.0(9) . 7_556
Ow4 Ow2 K2 9.6(3) . 7_556
Ow4 Ow2 K2 122.3(3) 6_565 7_556
Ca1 Ow2 K2 103.00(6) . 7_556
Na2 Ow2 K2 0.0 7_556 7_556
Ow5 Ow2 Na2 89.0(9) . 3_455
Ow4 Ow2 Na2 122.3(3) . 3_455
Ow4 Ow2 Na2 9.6(3) 6_565 3_455
Ca1 Ow2 Na2 103.00(6) . 3_455
Na2 Ow2 Na2 117.50(9) 7_556 3_455
K2 Ow2 Na2 117.50(9) 7_556 3_455
Ow5 Ow2 K2 89.0(9) . 3_455
Ow4 Ow2 K2 122.3(3) . 3_455
Ow4 Ow2 K2 9.6(3) 6_565 3_455
Ca1 Ow2 K2 103.00(6) . 3_455
Na2 Ow2 K2 117.50(9) 7_556 3_455
K2 Ow2 K2 117.50(9) 7_556 3_455
Na2 Ow2 K2 0.0 3_455 3_455
Ow5 Ow2 Ow4 81.9(11) . 2_556
Ow4 Ow2 Ow4 21.5(5) . 2_556
Ow4 Ow2 Ow4 112.8(3) 6_565 2_556
Ca1 Ow2 Ow4 113.1(3) . 2_556
Na2 Ow2 Ow4 12.4(2) 7_556 2_556
K2 Ow2 Ow4 12.4(2) 7_556 2_556
Na2 Ow2 Ow4 106.9(3) 3_455 2_556
K2 Ow2 Ow4 106.9(3) 3_455 2_556
Ow5 Ow2 Ow4 81.9(11) . 5_566
Ow4 Ow2 Ow4 112.8(3) . 5_566
Ow4 Ow2 Ow4 21.5(5) 6_565 5_566
Ca1 Ow2 Ow4 113.1(3) . 5_566
Na2 Ow2 Ow4 106.9(3) 7_556 5_566
K2 Ow2 Ow4 106.9(3) 7_556 5_566
Na2 Ow2 Ow4 12.4(2) 3_455 5_566
K2 Ow2 Ow4 12.4(2) 3_455 5_566
Ow4 Ow2 Ow4 95.7(5) 2_556 5_566
Ow5 Ow2 Ow2 88.0(17) . 5_566
Ow4 Ow2 Ow2 64.2(3) . 5_566
Ow4 Ow2 Ow2 64.2(3) 6_565 5_566
Ca1 Ow2 Ow2 115.69(13) . 5_566
Na2 Ow2 Ow2 58.75(4) 7_556 5_566
K2 Ow2 Ow2 58.75(4) 7_556 5_566
Na2 Ow2 Ow2 58.75(4) 3_455 5_566
K2 Ow2 Ow2 58.75(4) 3_455 5_566
Ow4 Ow2 Ow2 48.6(3) 2_556 5_566
Ow4 Ow2 Ow2 48.6(3) 5_566 5_566
Ow3 Ow3 Ow5 71.1(5) 5_565 .
Ow3 Ow3 Ow5 71.1(5) 5_565 5_565
Ow5 Ow3 Ow5 142.3(9) . 5_565
Ow3 Ow3 Ow1 107.21(16) 5_565 2_556
Ow5 Ow3 Ow1 69.5(11) . 2_556
Ow5 Ow3 Ow1 122.8(12) 5_565 2_556
Ow3 Ow3 Ow1 107.21(16) 5_565 1_554
Ow5 Ow3 Ow1 122.8(12) . 1_554
Ow5 Ow3 Ow1 69.5(11) 5_565 1_554
Ow1 Ow3 Ow1 145.6(3) 2_556 1_554
Ow3 Ow3 Ow1 50.81(11) 5_565 5_566
Ow5 Ow3 Ow1 55.5(10) . 5_566
Ow5 Ow3 Ow1 99.0(9) 5_565 5_566
Ow1 Ow3 Ow1 56.40(9) 2_556 5_566
Ow1 Ow3 Ow1 158.0(3) 1_554 5_566
Ow3 Ow3 Ow1 50.81(10) 5_565 6_564
Ow5 Ow3 Ow1 99.0(9) . 6_564
Ow5 Ow3 Ow1 55.5(10) 5_565 6_564
Ow1 Ow3 Ow1 158.0(3) 2_556 6_564
Ow1 Ow3 Ow1 56.40(9) 1_554 6_564
Ow1 Ow3 Ow1 101.6(2) 5_566 6_564
Ow3 Ow3 Ow2 79.03(12) 5_565 .
Ow5 Ow3 Ow2 10.0(8) . .
Ow5 Ow3 Ow2 149.5(6) 5_565 .
Ow1 Ow3 Ow2 71.83(6) 2_556 .
Ow1 Ow3 Ow2 115.11(6) 1_554 .
Ow1 Ow3 Ow2 65.23(8) 5_566 .
Ow1 Ow3 Ow2 100.28(13) 6_564 .
Ow3 Ow3 Ow2 79.03(12) 5_565 5_565
Ow5 Ow3 Ow2 149.5(6) . 5_565
Ow5 Ow3 Ow2 10.0(8) 5_565 5_565
Ow1 Ow3 Ow2 115.11(6) 2_556 5_565
Ow1 Ow3 Ow2 71.83(6) 1_554 5_565
Ow1 Ow3 Ow2 100.28(13) 5_566 5_565
Ow1 Ow3 Ow2 65.23(8) 6_564 5_565
Ow2 Ow3 Ow2 158.1(2) . 5_565
Ow3 Ow3 K2 114.51(10) 5_565 7
Ow5 Ow3 K2 164.3(11) . 7
Ow5 Ow3 K2 46.0(6) 5_565 7
Ow1 Ow3 K2 119.71(17) 2_556 7
Ow1 Ow3 K2 42.18(6) 1_554 7
Ow1 Ow3 K2 139.80(7) 5_566 7
Ow1 Ow3 K2 76.14(4) 6_564 7
Ow2 Ow3 K2 154.93(12) . 7
Ow2 Ow3 K2 41.59(4) 5_565 7
Ow3 Ow3 K2 114.51(10) 5_565 7_556
Ow5 Ow3 K2 46.0(6) . 7_556
Ow5 Ow3 K2 164.3(11) 5_565 7_556
Ow1 Ow3 K2 42.18(6) 2_556 7_556
Ow1 Ow3 K2 119.71(17) 1_554 7_556
Ow1 Ow3 K2 76.14(4) 5_566 7_556
Ow1 Ow3 K2 139.80(7) 6_564 7_556
Ow2 Ow3 K2 41.59(4) . 7_556
Ow2 Ow3 K2 154.93(12) 5_565 7_556
K2 Ow3 K2 130.99(19) 7 7_556
Na2 Ow4 K2 0.0(3) 7_556 7_556
Na2 Ow4 Ow4 28.3(12) 7_556 2_556
K2 Ow4 Ow4 28.3(12) 7_556 2_556
Na2 Ow4 Ow2 130.2(15) 7_556 .
K2 Ow4 Ow2 130.2(15) 7_556 .
Ow4 Ow4 Ow2 104.7(8) 2_556 .
Na2 Ow4 Ow1 136.0(18) 7_556 .
K2 Ow4 Ow1 136.0(18) 7_556 .
Ow4 Ow4 Ow1 132.1(19) 2_556 .
Ow2 Ow4 Ow1 81.3(4) . .
Na2 Ow4 Ow2 80.2(12) 7_556 5_566
K2 Ow4 Ow2 80.2(12) 7_556 5_566
Ow4 Ow4 Ow2 53.7(7) 2_556 5_566
Ow2 Ow4 Ow2 67.2(3) . 5_566
Ow1 Ow4 Ow2 88.6(4) . 5_566
Na2 Ow4 Ow5 103.3(17) 7_556 .
K2 Ow4 Ow5 103.3(17) 7_556 .
Ow4 Ow4 Ow5 83.0(14) 2_556 .
Ow2 Ow4 Ow5 30.0(7) . .
Ow1 Ow4 Ow5 111.3(8) . .
Ow2 Ow4 Ow5 67.5(8) 5_566 .
Na2 Ow4 Ow5 97.0(16) 7_556 5_566
K2 Ow4 Ow5 97.0(16) 7_556 5_566
Ow4 Ow4 Ow5 76.3(14) 2_556 5_566
Ow2 Ow4 Ow5 72.3(7) . 5_566
Ow1 Ow4 Ow5 60.2(9) . 5_566
Ow2 Ow4 Ow5 29.3(8) 5_566 5_566
Ow5 Ow4 Ow5 86.5(13) . 5_566
Na2 Ow4 Ow1 50.3(12) 7_556 2_556
K2 Ow4 Ow1 50.3(12) 7_556 2_556
Ow4 Ow4 Ow1 33.4(14) 2_556 2_556
Ow2 Ow4 Ow1 80.6(4) . 2_556
Ow1 Ow4 Ow1 149.0(5) . 2_556
Ow2 Ow4 Ow1 61.2(2) 5_566 2_556
Ow5 Ow4 Ow1 53.1(8) . 2_556
Ow5 Ow4 Ow1 90.3(9) 5_566 2_556
Na2 Ow4 Ca1 171.0(15) 7_556 .
K2 Ow4 Ca1 171.0(15) 7_556 .
Ow4 Ow4 Ca1 143.2(3) 2_556 .
Ow2 Ow4 Ca1 44.4(2) . .
Ow1 Ow4 Ca1 42.66(19) . .
Ow2 Ow4 Ca1 90.8(3) 5_566 .
Ow5 Ow4 Ca1 73.0(8) . .
Ow5 Ow4 Ca1 74.8(8) 5_566 .
Ow1 Ow4 Ca1 125.0(4) 2_556 .
Ow2 Ow5 Ow3 156.3(17) . .
Ow2 Ow5 Ow3 156.3(17) . 5_565
Ow3 Ow5 Ow3 37.7(9) . 5_565
Ow2 Ow5 Ow1 115.5(19) . 2_556
Ow3 Ow5 Ow1 67.0(10) . 2_556
Ow3 Ow5 Ow1 87.2(15) 5_565 2_556
Ow2 Ow5 Ow1 115.5(19) . 5_566
Ow3 Ow5 Ow1 87.2(15) . 5_566
Ow3 Ow5 Ow1 67.0(10) 5_565 5_566
Ow1 Ow5 Ow1 63.8(9) 2_556 5_566
Ow2 Ow5 Ow4 52.7(9) . 6_565
Ow3 Ow5 Ow4 150.4(13) . 6_565
Ow3 Ow5 Ow4 114.1(5) 5_565 6_565
Ow1 Ow5 Ow4 112.3(15) 2_556 6_565
Ow1 Ow5 Ow4 68.0(7) 5_566 6_565
Ow2 Ow5 Ow4 52.7(9) . .
Ow3 Ow5 Ow4 114.1(5) . .
Ow3 Ow5 Ow4 150.4(13) 5_565 .
Ow1 Ow5 Ow4 68.0(7) 2_556 .
Ow1 Ow5 Ow4 112.3(15) 5_566 .
Ow4 Ow5 Ow4 91.0(14) 6_565 .
Ow2 Ow5 Ow4 68.8(13) . 5_566
Ow3 Ow5 Ow4 134.8(16) . 5_566
Ow3 Ow5 Ow4 104.7(9) 5_565 5_566
Ow1 Ow5 Ow4 94.1(12) 2_556 5_566
Ow1 Ow5 Ow4 48.3(6) 5_566 5_566
Ow4 Ow5 Ow4 20.8(5) 6_565 5_566
Ow4 Ow5 Ow4 93.5(13) . 5_566
Ow2 Ow5 Ow4 68.8(13) . 2_556
Ow3 Ow5 Ow4 104.7(9) . 2_556
Ow3 Ow5 Ow4 134.8(16) 5_565 2_556
Ow1 Ow5 Ow4 48.3(6) 2_556 2_556
Ow1 Ow5 Ow4 94.1(12) 5_566 2_556
Ow4 Ow5 Ow4 93.5(13) 6_565 2_556
Ow4 Ow5 Ow4 20.8(5) . 2_556
Ow4 Ow5 Ow4 88.6(13) 5_566 2_556
Ow2 Ow5 Na2 62.8(10) . 3_455
Ow3 Ow5 Na2 140.8(14) . 3_455
Ow3 Ow5 Na2 106.4(6) 5_565 3_455
Ow1 Ow5 Na2 105.1(13) 2_556 3_455
Ow1 Ow5 Na2 57.2(5) 5_566 3_455
Ow4 Ow5 Na2 10.9(2) 6_565 3_455
Ow4 Ow5 Na2 95.9(13) . 3_455
Ow4 Ow5 Na2 11.1(2) 5_566 3_455
Ow4 Ow5 Na2 94.6(13) 2_556 3_455
Ow2 Ow5 K2 62.8(10) . 3_455
Ow3 Ow5 K2 140.8(14) . 3_455
Ow3 Ow5 K2 106.4(6) 5_565 3_455
Ow1 Ow5 K2 105.1(13) 2_556 3_455
Ow1 Ow5 K2 57.2(5) 5_566 3_455
Ow4 Ow5 K2 10.9(2) 6_565 3_455
Ow4 Ow5 K2 95.9(13) . 3_455
Ow4 Ow5 K2 11.1(2) 5_566 3_455
Ow4 Ow5 K2 94.6(13) 2_556 3_455
Na2 Ow5 K2 0.0 3_455 3_455
Ow2 Ow5 Na2 62.8(10) . 7_556
Ow3 Ow5 Na2 106.4(6) . 7_556
Ow3 Ow5 Na2 140.8(14) 5_565 7_556
Ow1 Ow5 Na2 57.2(5) 2_556 7_556
Ow1 Ow5 Na2 105.1(13) 5_566 7_556
Ow4 Ow5 Na2 95.9(13) 6_565 7_556
Ow4 Ow5 Na2 10.9(2) . 7_556
Ow4 Ow5 Na2 94.6(13) 5_566 7_556
Ow4 Ow5 Na2 11.1(2) 2_556 7_556
Na2 Ow5 Na2 99.0(13) 3_455 7_556
K2 Ow5 Na2 99.0(13) 3_455 7_556

loop_
_geom_bond_atom_site_label_1
_geom_bond_atom_site_label_2
_geom_bond_distance
_geom_bond_site_symmetry_2
Ca1 Ow1 2.3663(17) 6_565
Ca1 Ow1 2.3663(17) .
Ca1 Ow2 2.436(2) .
Ca1 O2 2.4467(8) .
Ca1 O2 2.4467(8) 6_565
Ca1 O3 2.4530(8) 6_565
Ca1 O3 2.4530(8) .
Ca1 Al3 3.1937(4) 6_565
Ca1 Si3 3.1937(4) 6_565
Ca1 Si3 3.1937(4) .
Ca1 Ow4 3.477(11) .
K2 Ow4 0.604(11) 7_556
K2 Ow4 0.604(11) 8
K2 O7 2.7208(13) .
K2 O7 2.7208(13) 2_656
K2 Ow2 2.7640(19) 7_556
K2 Ow2 2.7640(19) 3_545
K2 Ow1 2.808(2) 7_556
K2 Ow1 2.808(2) 8
K2 O4 3.0573(14) .
K2 O4 3.0573(14) 2_656
K2 Ow5 3.11(3) 3_545
K2 Ow5 3.11(3) 7_556
Si1 O5 1.6076(8) .
Si1 O2 1.6143(8) 7_556
Si1 O4 1.6244(8) 8_455
Si1 O1 1.6297(4) .
Si1 Ca1 3.6108(4) 7_556
Si2 O7 1.6007(8) .
Si2 O3 1.6200(8) 2_657
Si2 O6 1.6215(5) .
Si2 O4 1.6288(8) .
Si3 O7 1.7290(8) .
Si3 O5 1.7389(8) .
Si3 O3 1.7564(8) .
Si3 O2 1.7579(8) .
O1 Si1 1.6297(4) 6
O2 Si1 1.6143(8) 7_556
O3 Si2 1.6200(8) 2_657
O4 Si1 1.6244(8) 8
O6 Si2 1.6215(5) 6_565
Ow1 Ow4 2.342(14) .
Ow1 Ow3 2.674(3) 1_556
Ow1 Ow5 2.72(4) 5_566
Ow1 K2 2.808(2) 7_556
Ow1 Na2 2.808(2) 7_556
Ow1 Ow1 2.873(5) 6_565
Ow1 Ow2 3.048(3) .
Ow1 Ow4 3.155(13) 2_556
Ow1 Ow3 3.295(6) 5_566
Ow2 Ow5 1.47(4) .
Ow2 Ow4 2.336(13) .
Ow2 Ow4 2.336(13) 6_565
Ow2 Na2 2.7640(19) 7_556
Ow2 K2 2.7640(19) 7_556
Ow2 Na2 2.7640(19) 3_455
Ow2 K2 2.7640(19) 3_455
Ow2 Ow4 2.802(13) 2_556
Ow2 Ow4 2.802(13) 5_566
Ow2 Ow2 2.868(5) 5_566
Ow3 Ow3 1.291(15) 5_565
Ow3 Ow5 2.00(4) .
Ow3 Ow5 2.00(4) 5_565
Ow3 Ow1 2.674(3) 2_556
Ow3 Ow1 2.674(3) 1_554
Ow3 Ow1 3.295(6) 5_566
Ow3 Ow1 3.295(6) 6_564
Ow3 Ow2 3.393(3) 5_565
Ow3 K2 4.140(3) 7
Ow3 K2 4.140(3) 7_556
Ow4 Na2 0.604(11) 7_556
Ow4 K2 0.604(11) 7_556
Ow4 Ow4 1.06(2) 2_556
Ow4 Ow2 2.802(13) 5_566
Ow4 Ow5 2.91(3) .
Ow4 Ow5 2.97(3) 5_566
Ow4 Ow1 3.155(13) 2_556
Ow5 Ow3 2.00(4) 5_565
Ow5 Ow1 2.72(4) 2_556
Ow5 Ow1 2.72(4) 5_566
Ow5 Ow4 2.91(3) 6_565
Ow5 Ow4 2.97(3) 5_566
Ow5 Ow4 2.97(3) 2_556
Ow5 Na2 3.11(3) 3_455
Ow5 K2 3.11(3) 3_455
Ow5 Na2 3.11(3) 7_556
